data_2239651
loop_
_publ_author_name
'Burrett, Stacey'
'Taylor, Dennis K.'
'Tiekink, Edward R. T.'

_publ_section_title
;
 Corymbolone
;
_journal_issue 7
_journal_name_full 'Acta Crystallographica Section E'
_journal_page_first o758
_journal_paper_doi 10.1107/S1600536814012938
_journal_volume 70
_journal_year 2014
_chemical_formula_iupac 'C15 H24 O2'
_chemical_formula_moiety 'C15 H24 O2'
_chemical_formula_sum 'C15 H24 O2'
_chemical_formula_weight 236.34
_chemical_name_common
;
Corymbolone
;
_chemical_name_systematic
(4<i>S</i>,4a<i>R</i>,6<i>R</i>,8a<i>R</i>)-4a-hydroxy-4,8a-dimethyl-6-(prop-1-en-2-yl)octahydronaphthalen-1(2<i>H</i>)-one
_space_group_IT_number 4
_symmetry_cell_setting monoclinic
_symmetry_space_group_name_Hall 'P 2yb'
_symmetry_space_group_name_H-M 'P 1 21 1'
_atom_sites_solution_hydrogens geom
_atom_sites_solution_primary direct
_atom_sites_solution_secondary difmap
_audit_creation_method SHELXL-97
_cell_angle_alpha 90.00
_cell_angle_beta 99.302(2)
_cell_angle_gamma 90.00
_cell_formula_units_Z 2
_cell_length_a 6.1057(2)
_cell_length_b 12.1389(2)
_cell_length_c 9.2737(2)
_cell_measurement_reflns_used 3768
_cell_measurement_temperature 100(2)
_cell_measurement_theta_max 74.3089
_cell_measurement_theta_min 3.6382
_cell_volume 678.30(3)
_computing_cell_refinement 'CrysAlis PRO (Agilent, 2013)'
_computing_data_collection 'CrysAlis PRO (Agilent, 2013)'
_computing_data_reduction 'CrysAlis PRO (Agilent, 2013)'
_computing_molecular_graphics
;
ORTEP-3 for Windows (Farrugia, 2012) and DIAMOND (Brandenburg,
2006)
;
_computing_publication_material 'publCIF (Westrip, 2010)'
_computing_structure_refinement 'SHELXL97 (Sheldrick, 2008)'
_computing_structure_solution 'SHELXS97 (Sheldrick, 2008)'
_diffrn_ambient_temperature 100(2)
_diffrn_detector_area_resol_mean 10.4041
_diffrn_measured_fraction_theta_full 0.983
_diffrn_measured_fraction_theta_max 0.984
_diffrn_measurement_device_type 'Agilent SuperNova Dual diffractometer with an Atlas detector'
_diffrn_measurement_method '\w scan'
_diffrn_radiation_monochromator Mirror
_diffrn_radiation_source 'SuperNova (Cu) X-ray Source'
_diffrn_radiation_type CuK\a
_diffrn_radiation_wavelength 1.54184
_diffrn_reflns_av_R_equivalents 0.0111
_diffrn_reflns_av_sigmaI/netI 0.0146
_diffrn_reflns_limit_h_max 7
_diffrn_reflns_limit_h_min -7
_diffrn_reflns_limit_k_max 14
_diffrn_reflns_limit_k_min -14
_diffrn_reflns_limit_l_max 11
_diffrn_reflns_limit_l_min -11
_diffrn_reflns_number 4848
_diffrn_reflns_theta_full 74.48
_diffrn_reflns_theta_max 74.48
_diffrn_reflns_theta_min 6.06
_diffrn_standards_decay_% 0
_diffrn_standards_interval_count 0
_diffrn_standards_interval_time 0
_diffrn_standards_number 0
_exptl_absorpt_coefficient_mu 0.582
_exptl_absorpt_correction_T_max 1.00000
_exptl_absorpt_correction_T_min 0.68887
_exptl_absorpt_correction_type multi-scan
_exptl_absorpt_process_details '(CrysAlis PRO; Agilent, 2013)'
_exptl_crystal_colour colourless
_exptl_crystal_density_diffrn 1.157
_exptl_crystal_density_method 'not measured'
_exptl_crystal_description block
_exptl_crystal_F_000 260
_exptl_crystal_size_max 0.30
_exptl_crystal_size_mid 0.25
_exptl_crystal_size_min 0.20
_refine_diff_density_max 0.243
_refine_diff_density_min -0.137
_refine_ls_abs_structure_details 'Flack (1983), 1200 Friedel pairs'
_refine_ls_abs_structure_Flack 0.02(16)
_refine_ls_extinction_method none
_refine_ls_goodness_of_fit_ref 1.034
_refine_ls_hydrogen_treatment mixed
_refine_ls_matrix_type full
_refine_ls_number_parameters 161
_refine_ls_number_reflns 2631
_refine_ls_number_restraints 1
_refine_ls_restrained_S_all 1.034
_refine_ls_R_factor_all 0.0304
_refine_ls_R_factor_gt 0.0303
_refine_ls_shift/su_max 0.000
_refine_ls_shift/su_mean 0.000
_refine_ls_structure_factor_coef Fsqd
_refine_ls_weighting_details 'calc w=1/[\s^2^(Fo^2^)+(0.0567P)^2^+0.0924P] where P=(Fo^2^+2Fc^2^)/3'
_refine_ls_weighting_scheme calc
_refine_ls_wR_factor_gt 0.0827
_refine_ls_wR_factor_ref 0.0829
_reflns_number_gt 2621
_reflns_number_total 2631
_reflns_threshold_expression I>2\s(I)
_cod_data_source_file su2741sup1.cif
_cod_data_source_block I
_cod_original_sg_symbol_H-M 'P 21'
_cod_database_code 2239651
_cod_database_fobs_code 2239651

loop_
_symmetry_equiv_pos_as_xyz
'x, y, z'
'-x, y+1/2, -z'

loop_
_atom_site_type_symbol
_atom_site_label
_atom_site_fract_x
_atom_site_fract_y
_atom_site_fract_z
_atom_site_U_iso_or_equiv
_atom_site_adp_type
_atom_site_calc_flag
_atom_site_refinement_flags
_atom_site_occupancy
_atom_site_symmetry_multiplicity
O O1 -0.00899(15) 0.49702(8) 0.42187(10) 0.0276(2) Uani d . 1 1
O O2 0.02823(12) 0.20248(7) 0.43171(9) 0.01677(18) Uani d . 1 1
H H2 0.026(3) 0.1374(16) 0.4692(19) 0.025(4) Uiso d . 1 1
C C1 0.1255(2) 0.42790(10) 0.47357(14) 0.0195(2) Uani d . 1 1
C C2 0.2007(2) 0.41919(11) 0.63667(14) 0.0218(3) Uani d . 1 1
H H2A 0.0916 0.4578 0.6868 0.026 Uiso calc R 1 1
H H2B 0.3444 0.4579 0.6620 0.026 Uiso calc R 1 1
C C3 0.2279(2) 0.30153(11) 0.69525(13) 0.0204(3) Uani d . 1 1
H H3A 0.0793 0.2687 0.6946 0.024 Uiso calc R 1 1
H H3B 0.3047 0.3035 0.7978 0.024 Uiso calc R 1 1
C C4 0.36071(18) 0.22809(10) 0.60493(12) 0.0177(2) Uani d . 1 1
H H4 0.3363 0.1506 0.6352 0.021 Uiso calc R 1 1
C C5 0.25743(17) 0.23588(9) 0.44117(12) 0.0145(2) Uani d . 1 1
C C6 0.24052(19) 0.35347(10) 0.37568(13) 0.0162(2) Uani d . 1 1
C C7 0.1070(2) 0.34852(10) 0.22026(13) 0.0201(2) Uani d . 1 1
H H7A -0.0456 0.3229 0.2250 0.024 Uiso calc R 1 1
H H7B 0.0969 0.4233 0.1772 0.024 Uiso calc R 1 1
C C8 0.2149(2) 0.27089(11) 0.12238(13) 0.0212(3) Uani d . 1 1
H H8A 0.3607 0.3012 0.1089 0.025 Uiso calc R 1 1
H H8B 0.1204 0.2668 0.0251 0.025 Uiso calc R 1 1
C C9 0.2478(2) 0.15434(10) 0.18670(13) 0.0179(2) Uani d . 1 1
H H9 0.0971 0.1229 0.1891 0.021 Uiso calc R 1 1
C C10 0.37049(19) 0.15834(9) 0.34538(13) 0.0165(2) Uani d . 1 1
H H10A 0.3764 0.0832 0.3874 0.020 Uiso calc R 1 1
H H10B 0.5249 0.1833 0.3457 0.020 Uiso calc R 1 1
C C11 0.3657(2) 0.07717(11) 0.09544(13) 0.0234(3) Uani d . 1 1
C C12 0.5839(2) 0.11391(13) 0.05605(16) 0.0319(3) Uani d . 1 1
H H12A 0.6510 0.0530 0.0093 0.048 Uiso calc R 1 1
H H12B 0.6837 0.1363 0.1448 0.048 Uiso calc R 1 1
H H12C 0.5591 0.1764 -0.0116 0.048 Uiso calc R 1 1
C C13 0.2792(3) -0.02085(13) 0.05543(16) 0.0351(3) Uani d . 1 1
H H13A 0.3555 -0.0696 0.0006 0.042 Uiso calc R 1 1
H H13B 0.1412 -0.0421 0.0817 0.042 Uiso calc R 1 1
C C14 0.6114(2) 0.24905(12) 0.64454(14) 0.0249(3) Uani d . 1 1
H H14A 0.6881 0.2150 0.5709 0.037 Uiso calc R 1 1
H H14B 0.6664 0.2170 0.7406 0.037 Uiso calc R 1 1
H H14C 0.6396 0.3286 0.6474 0.037 Uiso calc R 1 1
C C15 0.4677(2) 0.40859(11) 0.36941(14) 0.0234(3) Uani d . 1 1
H H15A 0.5606 0.3583 0.3228 0.035 Uiso calc R 1 1
H H15B 0.5415 0.4254 0.4688 0.035 Uiso calc R 1 1
H H15C 0.4445 0.4769 0.3127 0.035 Uiso calc R 1 1

loop_
_atom_site_aniso_label
_atom_site_aniso_U_11
_atom_site_aniso_U_22
_atom_site_aniso_U_33
_atom_site_aniso_U_12
_atom_site_aniso_U_13
_atom_site_aniso_U_23
O1 0.0305(5) 0.0183(5) 0.0343(5) 0.0084(4) 0.0058(4) -0.0029(4)
O2 0.0142(4) 0.0150(4) 0.0219(4) -0.0027(3) 0.0056(3) 0.0001(3)
C1 0.0194(5) 0.0139(6) 0.0266(6) -0.0026(4) 0.0078(4) -0.0024(5)
C2 0.0211(6) 0.0228(6) 0.0230(6) -0.0009(5) 0.0076(4) -0.0077(5)
C3 0.0181(5) 0.0269(7) 0.0173(6) -0.0012(5) 0.0066(4) -0.0028(5)
C4 0.0166(5) 0.0205(6) 0.0169(5) 0.0016(4) 0.0051(4) 0.0001(4)
C5 0.0124(5) 0.0145(5) 0.0173(5) -0.0005(4) 0.0047(4) 0.0001(4)
C6 0.0172(5) 0.0135(5) 0.0191(5) -0.0007(4) 0.0068(4) -0.0011(4)
C7 0.0244(6) 0.0159(6) 0.0203(5) 0.0050(5) 0.0044(4) 0.0032(5)
C8 0.0254(6) 0.0223(6) 0.0165(5) 0.0034(5) 0.0050(4) 0.0009(5)
C9 0.0173(5) 0.0184(6) 0.0181(5) 0.0024(4) 0.0037(4) -0.0024(4)
C10 0.0174(5) 0.0156(5) 0.0172(5) 0.0023(4) 0.0046(4) -0.0008(4)
C11 0.0235(6) 0.0291(7) 0.0168(6) 0.0087(5) 0.0011(5) -0.0039(5)
C12 0.0321(7) 0.0383(8) 0.0285(6) 0.0116(6) 0.0143(5) 0.0000(6)
C13 0.0343(7) 0.0341(8) 0.0352(7) 0.0082(6) 0.0006(6) -0.0173(6)
C14 0.0169(5) 0.0379(8) 0.0198(6) 0.0035(5) 0.0024(4) -0.0035(5)
C15 0.0251(6) 0.0190(6) 0.0286(6) -0.0078(5) 0.0125(5) -0.0024(5)

loop_
_atom_type_symbol
_atom_type_description
_atom_type_scat_dispersion_real
_atom_type_scat_dispersion_imag
_atom_type_scat_source
C C 0.0181 0.0091 'International Tables Vol C Tables 4.2.6.8 and 6.1.1.4'
H H 0.0000 0.0000 'International Tables Vol C Tables 4.2.6.8 and 6.1.1.4'
O O 0.0492 0.0322 'International Tables Vol C Tables 4.2.6.8 and 6.1.1.4'

loop_
_geom_angle_atom_site_label_1
_geom_angle_atom_site_label_2
_geom_angle_atom_site_label_3
_geom_angle
C5 O2 H2 108.0(11)
O1 C1 C2 121.25(11)
O1 C1 C6 121.25(11)
C2 C1 C6 117.28(10)
C1 C2 C3 114.78(10)
C1 C2 H2A 108.6
C3 C2 H2A 108.6
C1 C2 H2B 108.6
C3 C2 H2B 108.6
H2A C2 H2B 107.5
C2 C3 C4 112.60(9)
C2 C3 H3A 109.1
C4 C3 H3A 109.1
C2 C3 H3B 109.1
C4 C3 H3B 109.1
H3A C3 H3B 107.8
C14 C4 C3 111.45(10)
C14 C4 C5 117.12(9)
C3 C4 C5 109.32(9)
C14 C4 H4 106.1
C3 C4 H4 106.1
C5 C4 H4 106.1
O2 C5 C10 108.35(9)
O2 C5 C6 103.43(8)
C10 C5 C6 110.27(9)
O2 C5 C4 106.19(8)
C10 C5 C4 112.35(9)
C6 C5 C4 115.55(9)
C1 C6 C7 110.78(10)
C1 C6 C5 108.65(9)
C7 C6 C5 108.86(10)
C1 C6 C15 105.47(10)
C7 C6 C15 108.88(9)
C5 C6 C15 114.18(9)
C8 C7 C6 111.50(9)
C8 C7 H7A 109.3
C6 C7 H7A 109.3
C8 C7 H7B 109.3
C6 C7 H7B 109.3
H7A C7 H7B 108.0
C7 C8 C9 112.27(9)
C7 C8 H8A 109.2
C9 C8 H8A 109.2
C7 C8 H8B 109.2
C9 C8 H8B 109.2
H8A C8 H8B 107.9
C11 C9 C8 113.31(10)
C11 C9 C10 110.53(9)
C8 C9 C10 110.78(9)
C11 C9 H9 107.3
C8 C9 H9 107.3
C10 C9 H9 107.3
C5 C10 C9 112.21(9)
C5 C10 H10A 109.2
C9 C10 H10A 109.2
C5 C10 H10B 109.2
C9 C10 H10B 109.2
H10A C10 H10B 107.9
C13 C11 C12 121.63(13)
C13 C11 C9 120.31(13)
C12 C11 C9 118.04(12)
C11 C12 H12A 109.5
C11 C12 H12B 109.5
H12A C12 H12B 109.5
C11 C12 H12C 109.5
H12A C12 H12C 109.5
H12B C12 H12C 109.5
C11 C13 H13A 120.0
C11 C13 H13B 120.0
H13A C13 H13B 120.0
C4 C14 H14A 109.5
C4 C14 H14B 109.5
H14A C14 H14B 109.5
C4 C14 H14C 109.5
H14A C14 H14C 109.5
H14B C14 H14C 109.5
C6 C15 H15A 109.5
C6 C15 H15B 109.5
H15A C15 H15B 109.5
C6 C15 H15C 109.5
H15A C15 H15C 109.5
H15B C15 H15C 109.5

loop_
_geom_bond_atom_site_label_1
_geom_bond_atom_site_label_2
_geom_bond_distance
O1 C1 1.2171(16)
O2 C5 1.4459(12)
O2 H2 0.863(19)
C1 C2 1.5117(17)
C1 C6 1.5294(15)
C2 C3 1.5277(19)
C2 H2A 0.9900
C2 H2B 0.9900
C3 C4 1.5405(15)
C3 H3A 0.9900
C3 H3B 0.9900
C4 C14 1.5365(16)
C4 C5 1.5503(15)
C4 H4 1.0000
C5 C10 1.5329(15)
C5 C6 1.5482(16)
C6 C7 1.5380(16)
C6 C15 1.5493(16)
C7 C8 1.5293(17)
C7 H7A 0.9900
C7 H7B 0.9900
C8 C9 1.5360(17)
C8 H8A 0.9900
C8 H8B 0.9900
C9 C11 1.5193(16)
C9 C10 1.5403(15)
C9 H9 1.0000
C10 H10A 0.9900
C10 H10B 0.9900
C11 C13 1.330(2)
C11 C12 1.505(2)
C12 H12A 0.9800
C12 H12B 0.9800
C12 H12C 0.9800
C13 H13A 0.9500
C13 H13B 0.9500
C14 H14A 0.9800
C14 H14B 0.9800
C14 H14C 0.9800
C15 H15A 0.9800
C15 H15B 0.9800
C15 H15C 0.9800

loop_
_geom_hbond_atom_site_label_D
_geom_hbond_atom_site_label_H
_geom_hbond_atom_site_label_A
_geom_hbond_site_symmetry_A
_geom_hbond_distance_DH
_geom_hbond_distance_HA
_geom_hbond_distance_DA
_geom_hbond_angle_DHA
O2 H2 O1 2_546 0.863(19) 1.993(19) 2.8513(12) 172.5(16)

loop_
_geom_torsion_atom_site_label_1
_geom_torsion_atom_site_label_2
_geom_torsion_atom_site_label_3
_geom_torsion_atom_site_label_4
_geom_torsion
O1 C1 C2 C3 140.04(12)
C6 C1 C2 C3 -45.32(15)
C1 C2 C3 C4 47.77(14)
C2 C3 C4 C14 79.04(13)
C2 C3 C4 C5 -52.02(12)
C14 C4 C5 O2 174.50(10)
C3 C4 C5 O2 -57.55(11)
C14 C4 C5 C10 56.22(14)
C3 C4 C5 C10 -175.83(9)
C14 C4 C5 C6 -71.50(13)
C3 C4 C5 C6 56.45(11)
O1 C1 C6 C7 -20.66(16)
C2 C1 C6 C7 164.70(10)
O1 C1 C6 C5 -140.19(11)
C2 C1 C6 C5 45.17(13)
O1 C1 C6 C15 96.99(13)
C2 C1 C6 C15 -77.64(13)
O2 C5 C6 C1 63.91(10)
C10 C5 C6 C1 179.59(9)
C4 C5 C6 C1 -51.67(11)
O2 C5 C6 C7 -56.81(10)
C10 C5 C6 C7 58.86(11)
C4 C5 C6 C7 -172.39(9)
O2 C5 C6 C15 -178.70(9)
C10 C5 C6 C15 -63.02(12)
C4 C5 C6 C15 65.72(12)
C1 C6 C7 C8 -177.79(10)
C5 C6 C7 C8 -58.38(12)
C15 C6 C7 C8 66.66(13)
C6 C7 C8 C9 55.87(13)
C7 C8 C9 C11 -176.99(10)
C7 C8 C9 C10 -52.10(13)
O2 C5 C10 C9 55.14(12)
C6 C5 C10 C9 -57.40(12)
C4 C5 C10 C9 172.14(9)
C11 C9 C10 C5 179.72(10)
C8 C9 C10 C5 53.27(13)
C8 C9 C11 C13 -128.63(13)
C10 C9 C11 C13 106.35(14)
C8 C9 C11 C12 53.00(15)
C10 C9 C11 C12 -72.02(14)
